data_4110885
loop_
_publ_author_name
'Atsushi Kobayashi'
'Hiroshi Kitagawa'

_publ_contact_author_email akobascc@mbox.nc.kyushu-u.ac.jp
_publ_contact_author_fax +81-92-642-2319
_publ_contact_author_name 'Atsushi Kobayashi'
_publ_contact_author_phone +81-92-642-2319
_publ_section_title
;
 Mixed-Valence Two-Legged MX-Ladder Complex with a Pair of Out-of-Phase
 Charge-Density Waves
;
_journal_name_full 'Journal of the American Chemical Society'
_journal_page_first 12066
_journal_page_last 12067
_journal_paper_doi 10.1021/ja064082o
_journal_volume 128
_journal_year 2006
_chemical_formula_moiety 'C18 H38 Br6 N8 O2 Pt2 '
_chemical_formula_sum 'C18 H38 Br6 N8 O2 Pt2'
_chemical_formula_weight 1268.15
_space_group_IT_number 14
_symmetry_cell_setting monoclinic
_symmetry_Int_Tables_number 14
_symmetry_space_group_name_Hall '-P 2yn'
_symmetry_space_group_name_H-M 'P 1 21/n 1'
_audit_creation_date 2005-06-18
_audit_creation_method 'by CrystalStructure 3.7.0'
_cell_angle_alpha 90.0000
_cell_angle_beta 92.1164(14)
_cell_angle_gamma 90.0000
_cell_formula_units_Z 4
_cell_length_a 8.7649(5)
_cell_length_b 33.821(2)
_cell_length_c 10.9321(8)
_cell_measurement_reflns_used 5108
_cell_measurement_temperature 140.1
_cell_measurement_theta_max 27.5
_cell_measurement_theta_min 5.1
_cell_volume 3238.5(4)
_computing_cell_refinement CrystalClear
_computing_data_collection CrystalClear
_computing_data_reduction CrystalStructure
_computing_publication_material 'CrystalStructure 3.7.0'
_computing_structure_refinement SHELXL
_computing_structure_solution SIR97
_diffrn_detector_area_resol_mean 7.31
_diffrn_measured_fraction_theta_full 1.139
_diffrn_measured_fraction_theta_max 1.139
_diffrn_measurement_device_type 'Rigaku Mercury'
_diffrn_measurement_method \w
_diffrn_radiation_type 'Mo K\a'
_diffrn_radiation_wavelength 0.71070
_diffrn_reflns_av_R_equivalents 0.033
_diffrn_reflns_limit_h_max 11
_diffrn_reflns_limit_h_min -11
_diffrn_reflns_limit_k_max 43
_diffrn_reflns_limit_k_min -38
_diffrn_reflns_limit_l_max 11
_diffrn_reflns_limit_l_min -14
_diffrn_reflns_number 16881
_diffrn_reflns_theta_full 27.48
_diffrn_reflns_theta_max 27.48
_exptl_absorpt_coefficient_mu 16.051
_exptl_absorpt_correction_T_max 0.277
_exptl_absorpt_correction_T_min 0.069
_exptl_absorpt_correction_type numerical
_exptl_absorpt_process_details
;
    Higashi, T. (1999). Program for Absorption Correction.
    Rigaku Corporation, Tokyo, Japan.
;
_exptl_crystal_colour orange
_exptl_crystal_density_diffrn 2.601
_exptl_crystal_description platelet
_exptl_crystal_F_000 2336.00
_exptl_crystal_size_max 0.35
_exptl_crystal_size_mid 0.15
_exptl_crystal_size_min 0.08
_refine_diff_density_max 3.49
_refine_diff_density_min -2.50
_refine_ls_extinction_method none
_refine_ls_goodness_of_fit_ref 1.259
_refine_ls_hydrogen_treatment refall
_refine_ls_number_parameters 326
_refine_ls_number_reflns 6174
_refine_ls_R_factor_gt 0.0685
_refine_ls_shift/su_max 0.0010
_refine_ls_structure_factor_coef Fsqd
_refine_ls_weighting_details 'w = 1/[\s^2^(Fo^2^)+(0.0000P)^2^+224.2235P] where P=(Fo^2^+2Fc^2^)/3'
_refine_ls_weighting_scheme calc
_refine_ls_wR_factor_ref 0.1644
_reflns_number_gt 5783
_reflns_number_total 16881
_reflns_threshold_expression F^2^>2.0\s(F^2^)
_cod_data_source_file ja064082osi20060609_032758.cif
_cod_data_source_block '__1PtdnBr2bpyBr4'
_cod_original_formula_sum 'C18 H38 Br6 N8 O2 Pt2 '
_cod_database_code 4110885

loop_
_symmetry_equiv_pos_site_id
_symmetry_equiv_pos_as_xyz
1 +X,+Y,+Z
2 1/2-X,1/2+Y,1/2-Z
3 -X,-Y,-Z
4 1/2+X,1/2-Y,1/2+Z

loop_
_atom_site_label
_atom_site_type_symbol
_atom_site_fract_x
_atom_site_fract_y
_atom_site_fract_z
_atom_site_U_iso_or_equiv
_atom_site_adp_type
_atom_site_occupancy
_atom_site_symmetry_multiplicity
_atom_site_calc_flag
_atom_site_refinement_flags
Pt(1) Pt 0.10452(6) 0.36918(2) 0.71061(5) 0.01429(14) Uani 1.00 1 d .
Pt(2) Pt 0.10610(6) 0.37199(2) 0.20669(5) 0.01542(14) Uani 1.00 1 d .
Br(1) Br 0.10874(18) 0.36793(5) 0.48194(13) 0.0218(3) Uani 1.00 1 d .
Br(2) Br 0.10627(18) 0.36850(5) 0.93991(13) 0.0214(3) Uani 1.00 1 d .
Br(3) Br 0.5016(2) 0.30753(8) 0.97433(18) 0.0393(5) Uani 1.00 1 d .
Br(4) Br -0.2040(2) 0.45062(6) 0.93611(14) 0.0333(4) Uani 1.00 1 d .
Br(5) Br -0.2091(2) 0.44710(6) 0.44566(16) 0.0403(5) Uani 1.00 1 d .
Br(6) Br 0.0010(2) 0.80675(8) 0.02137(18) 0.0402(5) Uani 1.00 1 d .
O(1) O 0.357(2) 0.2193(7) -0.015(2) 0.104(9) Uani 1.00 1 d .
O(2) O 0.144(2) 0.7182(8) 0.022(2) 0.104(9) Uani 1.00 1 d .
N(1) N -0.0977(14) 0.4003(4) 0.7008(11) 0.018(2) Uani 1.00 1 d .
N(2) N -0.0333(15) 0.3206(4) 0.7064(13) 0.026(3) Uani 1.00 1 d .
N(3) N 0.2817(15) 0.3279(4) 0.7203(13) 0.023(3) Uani 1.00 1 d .
N(4) N 0.2420(13) 0.4187(4) 0.7174(11) 0.017(2) Uani 1.00 1 d .
N(5) N -0.0930(14) 0.4042(4) 0.1967(11) 0.019(2) Uani 1.00 1 d .
N(6) N -0.0328(14) 0.3242(4) 0.1990(14) 0.026(3) Uani 1.00 1 d .
N(7) N 0.2804(15) 0.3312(4) 0.2189(14) 0.025(3) Uani 1.00 1 d .
N(8) N 0.2450(14) 0.4209(4) 0.2170(11) 0.019(2) Uani 1.00 1 d .
C(1) C -0.2283(18) 0.3717(5) 0.6929(18) 0.029(4) Uani 1.00 1 d .
C(2) C -0.184(2) 0.3324(7) 0.726(4) 0.091(13) Uani 1.00 1 d .
C(3) C 0.054(2) 0.2870(8) 0.737(4) 0.108(16) Uani 1.00 1 d .
C(4) C 0.210(2) 0.2883(5) 0.719(2) 0.034(4) Uani 1.00 1 d .
C(5) C 0.3650(16) 0.4214(4) 0.6508(13) 0.013(2) Uani 1.00 1 d .
C(6) C 0.4676(19) 0.4518(5) 0.6585(14) 0.022(3) Uani 1.00 1 d .
C(7) C 0.4438(16) 0.4824(5) 0.7428(13) 0.016(3) Uani 1.00 1 d .
C(8) C 0.308(2) 0.4802(5) 0.8081(15) 0.023(3) Uani 1.00 1 d .
C(9) C 0.2130(17) 0.4485(4) 0.7928(14) 0.017(3) Uani 1.00 1 d .
C(10) C -0.225(2) 0.3751(5) 0.1862(19) 0.031(4) Uani 1.00 1 d .
C(11) C -0.182(2) 0.3367(6) 0.239(2) 0.038(4) Uani 1.00 1 d .
C(12) C 0.050(2) 0.2901(6) 0.252(2) 0.052(6) Uani 1.00 1 d .
C(13) C 0.211(2) 0.2901(5) 0.2135(19) 0.032(4) Uani 1.00 1 d .
C(14) C 0.2285(18) 0.4478(4) 0.3037(14) 0.018(3) Uani 1.00 1 d .
C(15) C 0.3266(19) 0.4792(4) 0.3204(14) 0.020(3) Uani 1.00 1 d .
C(16) C 0.4501(17) 0.4831(5) 0.2446(13) 0.018(3) Uani 1.00 1 d .
C(17) C 0.4638(18) 0.4549(5) 0.1506(13) 0.020(3) Uani 1.00 1 d .
C(18) C 0.3619(17) 0.4248(4) 0.1429(13) 0.015(3) Uani 1.00 1 d .
H(1) H -0.1053 0.4159 0.7691 0.022 Uiso 1.00 1 c R
H(2) H -0.1002 0.4164 0.6329 0.022 Uiso 1.00 1 c R
H(3) H 0.3434 0.3308 0.6546 0.027 Uiso 1.00 1 c R
H(4) H 0.3401 0.3314 0.7912 0.027 Uiso 1.00 1 c R
H(5) H -0.3087 0.3807 0.7477 0.035 Uiso 1.00 1 c R
H(6) H -0.2723 0.3716 0.6082 0.035 Uiso 1.00 1 c R
H(7) H -0.2022 0.3289 0.8142 0.109 Uiso 1.00 1 c R
H(8) H -0.2527 0.3139 0.6807 0.109 Uiso 1.00 1 c R
H(9) H 0.0398 0.2813 0.8251 0.130 Uiso 1.00 1 c R
H(10) H 0.0105 0.2644 0.6903 0.130 Uiso 1.00 1 c R
H(11) H 0.2284 0.2758 0.6386 0.041 Uiso 1.00 1 c R
H(12) H 0.2622 0.2719 0.7824 0.041 Uiso 1.00 1 c R
H(13) H -0.0413 0.3169 0.6221 0.031 Uiso 1.00 1 c R
H(14) H 0.3829 0.4009 0.5938 0.016 Uiso 1.00 1 c R
H(15) H 0.5535 0.4522 0.6080 0.026 Uiso 1.00 1 c R
H(16) H 0.2829 0.5009 0.8628 0.028 Uiso 1.00 1 c R
H(17) H 0.1223 0.4476 0.8378 0.020 Uiso 1.00 1 c R
H(18) H -0.1010 0.4195 0.2657 0.023 Uiso 1.00 1 c R
H(19) H -0.0940 0.4206 0.1296 0.023 Uiso 1.00 1 c R
H(20) H 0.3450 0.3346 0.1553 0.030 Uiso 1.00 1 c R
H(21) H 0.3359 0.3345 0.2913 0.030 Uiso 1.00 1 c R
H(22) H -0.3136 0.3859 0.2293 0.037 Uiso 1.00 1 c R
H(23) H -0.2566 0.3717 0.0989 0.037 Uiso 1.00 1 c R
H(24) H -0.1803 0.3386 0.3294 0.046 Uiso 1.00 1 c R
H(25) H -0.2599 0.3167 0.2138 0.046 Uiso 1.00 1 c R
H(26) H -0.0009 0.2654 0.2240 0.062 Uiso 1.00 1 c R
H(27) H 0.0475 0.2912 0.3420 0.062 Uiso 1.00 1 c R
H(28) H 0.2149 0.2798 0.1290 0.039 Uiso 1.00 1 c R
H(29) H 0.2718 0.2722 0.2678 0.039 Uiso 1.00 1 c R
H(30) H -0.0468 0.3185 0.1162 0.031 Uiso 1.00 1 c R
H(31) H 0.1453 0.4454 0.3564 0.022 Uiso 1.00 1 c R
H(32) H 0.3104 0.4980 0.3831 0.024 Uiso 1.00 1 c R
H(33) H 0.5429 0.4569 0.0939 0.024 Uiso 1.00 1 c R
H(34) H 0.3742 0.4053 0.0814 0.018 Uiso 1.00 1 c R

loop_
_atom_site_aniso_label
_atom_site_aniso_U_11
_atom_site_aniso_U_22
_atom_site_aniso_U_33
_atom_site_aniso_U_12
_atom_site_aniso_U_13
_atom_site_aniso_U_23
Pt(1) 0.0127(2) 0.0154(2) 0.0148(2) -0.0003(2) 0.00095(19) -0.0015(2)
Pt(2) 0.0144(2) 0.0168(2) 0.0151(2) -0.0010(2) 0.0008(2) -0.0017(2)
Br(1) 0.0202(7) 0.0226(8) 0.0226(7) 0.0007(6) 0.0019(5) -0.0028(6)
Br(2) 0.0192(7) 0.0236(9) 0.0216(7) 0.0002(6) 0.0020(5) 0.0007(6)
Br(3) 0.0267(9) 0.0573(14) 0.0339(10) 0.0059(9) -0.0004(7) -0.0037(9)
Br(4) 0.0420(10) 0.0401(11) 0.0182(7) 0.0226(8) 0.0063(7) -0.0013(7)
Br(5) 0.0553(12) 0.0476(13) 0.0186(8) 0.0307(10) 0.0102(8) 0.0016(7)
Br(6) 0.0244(9) 0.0634(15) 0.0328(10) -0.0039(9) 0.0004(7) 0.0076(9)
O(1) 0.069(14) 0.073(17) 0.17(2) -0.010(12) -0.022(15) 0.032(17)
O(2) 0.047(11) 0.10(2) 0.16(2) 0.016(11) -0.023(13) -0.062(18)
N(1) 0.014(6) 0.027(8) 0.015(5) 0.012(5) 0.002(4) 0.001(5)
N(2) 0.015(6) 0.033(9) 0.030(7) -0.006(6) 0.006(5) -0.004(6)
N(3) 0.015(6) 0.022(7) 0.031(7) -0.001(5) 0.005(5) -0.006(6)
N(4) 0.009(5) 0.023(7) 0.019(6) 0.004(5) 0.004(4) 0.005(5)
N(5) 0.014(6) 0.031(8) 0.012(5) 0.008(5) 0.001(4) -0.003(5)
N(6) 0.008(6) 0.032(9) 0.038(8) -0.001(5) 0.002(5) -0.010(6)
N(7) 0.015(6) 0.028(8) 0.032(7) 0.001(5) 0.007(5) -0.006(6)
N(8) 0.012(6) 0.026(7) 0.019(6) 0.002(5) 0.002(4) 0.003(5)
C(1) 0.014(7) 0.025(10) 0.047(10) 0.006(6) -0.004(7) 0.008(8)
C(2) 0.019(10) 0.027(13) 0.23(4) -0.002(9) -0.005(16) 0.032(19)
C(3) 0.028(12) 0.022(13) 0.27(5) -0.004(10) -0.03(2) -0.00(2)
C(4) 0.026(9) 0.013(9) 0.062(13) 0.006(7) 0.003(8) -0.011(8)
C(5) 0.017(7) 0.006(6) 0.017(6) 0.000(5) 0.001(5) -0.004(5)
C(6) 0.029(8) 0.023(9) 0.014(7) -0.004(7) 0.011(6) -0.000(6)
C(7) 0.008(6) 0.024(8) 0.018(7) 0.008(5) 0.001(5) 0.004(6)
C(8) 0.036(9) 0.012(8) 0.024(8) 0.008(6) 0.012(7) -0.001(6)
C(9) 0.016(7) 0.013(7) 0.023(7) -0.006(5) 0.007(5) 0.002(5)
C(10) 0.021(8) 0.024(9) 0.048(11) 0.006(7) -0.005(7) -0.005(8)
C(11) 0.025(9) 0.031(11) 0.058(13) -0.009(8) -0.003(8) 0.011(9)
C(12) 0.021(9) 0.022(11) 0.11(2) -0.011(8) -0.005(11) 0.006(12)
C(13) 0.033(10) 0.011(8) 0.051(11) 0.003(7) -0.005(8) -0.017(7)
C(14) 0.019(7) 0.009(7) 0.028(8) -0.006(5) 0.014(6) -0.002(6)
C(15) 0.031(8) 0.009(7) 0.021(7) 0.007(6) 0.011(6) 0.003(5)
C(16) 0.014(7) 0.025(9) 0.015(6) 0.008(6) -0.002(5) 0.009(6)
C(17) 0.022(8) 0.028(9) 0.011(6) -0.003(6) 0.008(5) -0.002(6)
C(18) 0.020(7) 0.012(7) 0.014(6) 0.001(5) -0.004(5) -0.006(5)

loop_
_atom_type_symbol
_atom_type_description
_atom_type_scat_dispersion_real
_atom_type_scat_dispersion_imag
_atom_type_scat_source
C C 0.003 0.002
;
International Tables for Crystallography
(1992, Vol. C, Tables 4.2.6.8 and 6.1.1.4)
;
H H 0.000 0.000
;
International Tables for Crystallography
(1992, Vol. C, Table 6.1.1.4)
;
Br Br -0.290 2.459
;
International Tables for Crystallography
(1992, Vol. C, Tables 4.2.6.8 and 6.1.1.4)
;
N N 0.006 0.003
;
International Tables for Crystallography
(1992, Vol. C, Tables 4.2.6.8 and 6.1.1.4)
;
O O 0.011 0.006
;
International Tables for Crystallography
(1992, Vol. C, Tables 4.2.6.8 and 6.1.1.4)
;
Pt Pt -1.703 8.390
;
International Tables for Crystallography
(1992, Vol. C, Tables 4.2.6.8 and 6.1.1.4)
;

loop_
_geom_angle_atom_site_label_1
_geom_angle_atom_site_label_2
_geom_angle_atom_site_label_3
_geom_angle
_geom_angle_site_symmetry_1
_geom_angle_site_symmetry_3
Br(1) Pt(1) Br(2) 178.09(6) . .
Br(1) Pt(1) N(1) 90.1(3) . .
Br(1) Pt(1) N(2) 89.7(4) . .
Br(1) Pt(1) N(3) 90.1(4) . .
Br(1) Pt(1) N(4) 91.1(3) . .
Br(2) Pt(1) N(1) 91.7(3) . .
Br(2) Pt(1) N(2) 89.8(4) . .
Br(2) Pt(1) N(3) 88.1(4) . .
Br(2) Pt(1) N(4) 89.4(3) . .
N(1) Pt(1) N(2) 84.4(5) . .
N(1) Pt(1) N(3) 168.8(5) . .
N(1) Pt(1) N(4) 95.0(5) . .
N(2) Pt(1) N(3) 84.3(5) . .
N(2) Pt(1) N(4) 179.0(5) . .
N(3) Pt(1) N(4) 96.2(5) . .
Br(2) Pt(2) N(5) 90.0(3) 55401 .
Br(2) Pt(2) N(6) 87.1(4) 55401 .
Br(2) Pt(2) N(7) 90.6(4) 55401 .
Br(2) Pt(2) N(8) 93.7(3) 55401 .
N(5) Pt(2) N(6) 85.0(5) . .
N(5) Pt(2) N(7) 169.8(5) . .
N(5) Pt(2) N(8) 94.4(5) . .
N(6) Pt(2) N(7) 84.9(5) . .
N(6) Pt(2) N(8) 179.0(5) . .
N(7) Pt(2) N(8) 95.7(5) . .
Pt(1) Br(2) Pt(2) 177.13(7) . 55601
Pt(1) N(1) C(1) 109.1(10) . .
Pt(1) N(2) C(2) 109.0(14) . .
Pt(1) N(2) C(3) 109.3(13) . .
C(2) N(2) C(3) 134(2) . .
Pt(1) N(3) C(4) 106.9(10) . .
Pt(1) N(4) C(5) 121.5(10) . .
Pt(1) N(4) C(9) 120.8(10) . .
C(5) N(4) C(9) 117.6(13) . .
Pt(2) N(5) C(10) 107.8(10) . .
Pt(2) N(6) C(11) 107.5(12) . .
Pt(2) N(6) C(12) 108.9(10) . .
C(11) N(6) C(12) 123.2(17) . .
Pt(2) N(7) C(13) 108.3(10) . .
Pt(2) N(8) C(14) 120.8(10) . .
Pt(2) N(8) C(18) 120.8(10) . .
C(14) N(8) C(18) 118.2(14) . .
N(1) C(1) C(2) 112.6(15) . .
N(2) C(2) C(1) 118(2) . .
N(2) C(3) C(4) 118(2) . .
N(3) C(4) C(3) 116.4(17) . .
N(4) C(5) C(6) 124.4(14) . .
C(5) C(6) C(7) 118.7(14) . .
C(6) C(7) C(8) 116.2(14) . .
C(6) C(7) C(16) 121.9(13) . 66603
C(8) C(7) C(16) 121.7(14) . 66603
C(7) C(8) C(9) 120.1(15) . .
N(4) C(9) C(8) 122.7(14) . .
N(5) C(10) C(11) 111.0(14) . .
N(6) C(11) C(10) 111.1(17) . .
N(6) C(12) C(13) 110.5(18) . .
N(7) C(13) C(12) 111.9(15) . .
N(8) C(14) C(15) 122.7(15) . .
C(14) C(15) C(16) 119.4(15) . .
C(7) C(16) C(15) 120.9(14) 66603 .
C(7) C(16) C(17) 121.8(13) 66603 .
C(15) C(16) C(17) 117.2(14) . .
C(16) C(17) C(18) 118.7(14) . .
N(8) C(18) C(17) 123.7(14) . .
Pt(1) N(1) H(1) 109.9(9) . .
Pt(1) N(1) H(2) 109.9(9) . .
C(1) N(1) H(1) 109.9(13) . .
C(1) N(1) H(2) 109.9(12) . .
H(1) N(1) H(2) 108.3(15) . .
Pt(1) N(2) H(13) 98.8(11) . .
C(2) N(2) H(13) 99(2) . .
C(3) N(2) H(13) 99(2) . .
Pt(1) N(3) H(3) 110.4(11) . .
Pt(1) N(3) H(4) 110.4(11) . .
C(4) N(3) H(3) 110.3(15) . .
C(4) N(3) H(4) 110.3(15) . .
H(3) N(3) H(4) 108.6(13) . .
Pt(2) N(5) H(18) 110.1(9) . .
Pt(2) N(5) H(19) 110.1(9) . .
C(10) N(5) H(18) 110.1(13) . .
C(10) N(5) H(19) 110.1(12) . .
H(18) N(5) H(19) 108.4(15) . .
Pt(2) N(6) H(30) 105.3(11) . .
C(11) N(6) H(30) 105.3(13) . .
C(12) N(6) H(30) 105.3(17) . .
Pt(2) N(7) H(20) 110.0(11) . .
Pt(2) N(7) H(21) 110.0(11) . .
C(13) N(7) H(20) 110.0(15) . .
C(13) N(7) H(21) 110.0(15) . .
H(20) N(7) H(21) 108.4(13) . .
N(1) C(1) H(5) 109.1(16) . .
N(1) C(1) H(6) 109.1(16) . .
C(2) C(1) H(5) 109(2) . .
C(2) C(1) H(6) 109(2) . .
H(5) C(1) H(6) 107.8(15) . .
N(2) C(2) H(7) 108(2) . .
N(2) C(2) H(8) 108(2) . .
C(1) C(2) H(7) 108(2) . .
C(1) C(2) H(8) 108(2) . .
H(7) C(2) H(8) 107(2) . .
N(2) C(3) H(9) 108(2) . .
N(2) C(3) H(10) 108(3) . .
C(4) C(3) H(9) 108(3) . .
C(4) C(3) H(10) 108(3) . .
H(9) C(3) H(10) 107(2) . .
N(3) C(4) H(11) 108.2(17) . .
N(3) C(4) H(12) 108.2(16) . .
C(3) C(4) H(11) 108(2) . .
C(3) C(4) H(12) 108(2) . .
H(11) C(4) H(12) 107.4(17) . .
N(4) C(5) H(14) 117.8(14) . .
C(6) C(5) H(14) 117.8(14) . .
C(5) C(6) H(15) 120.6(16) . .
C(7) C(6) H(15) 120.6(16) . .
C(7) C(8) H(16) 120.0(16) . .
C(9) C(8) H(16) 120.0(17) . .
N(4) C(9) H(17) 118.6(15) . .
C(8) C(9) H(17) 118.6(15) . .
N(5) C(10) H(22) 109.4(16) . .
N(5) C(10) H(23) 109.4(16) . .
C(11) C(10) H(22) 109.4(18) . .
C(11) C(10) H(23) 109.4(18) . .
H(22) C(10) H(23) 108.0(16) . .
N(6) C(11) H(24) 109.4(17) . .
N(6) C(11) H(25) 109.4(18) . .
C(10) C(11) H(24) 109.4(19) . .
C(10) C(11) H(25) 109.4(17) . .
H(24) C(11) H(25) 108(2) . .
N(6) C(12) H(26) 110(2) . .
N(6) C(12) H(27) 110(2) . .
C(13) C(12) H(26) 110(2) . .
C(13) C(12) H(27) 109.5(19) . .
H(26) C(12) H(27) 108(2) . .
N(7) C(13) H(28) 109.2(16) . .
N(7) C(13) H(29) 109.2(15) . .
C(12) C(13) H(28) 109.2(18) . .
C(12) C(13) H(29) 109.2(19) . .
H(28) C(13) H(29) 107.9(17) . .
N(8) C(14) H(31) 118.6 . .
C(15) C(14) H(31) 118.6 . .
C(14) C(15) H(32) 120.3 . .
C(16) C(15) H(32) 120.3 . .
C(16) C(17) H(33) 120.7 . .
C(18) C(17) H(33) 120.6 . .
N(8) C(18) H(34) 118.2 . .
C(17) C(18) H(34) 118.1 . .

loop_
_geom_bond_atom_site_label_1
_geom_bond_atom_site_label_2
_geom_bond_distance
Pt(1) Br(1) 2.5018(16)
Pt(1) Br(2) 2.5063(16)
Pt(1) N(1) 2.060(13)
Pt(1) N(2) 2.040(15)
Pt(1) N(3) 2.087(14)
Pt(1) N(4) 2.062(13)
Pt(2) N(5) 2.056(13)
Pt(2) N(6) 2.024(15)
Pt(2) N(7) 2.059(14)
Pt(2) N(8) 2.055(14)
N(1) C(1) 1.50(2)
N(2) C(2) 1.40(2)
N(2) C(3) 1.40(3)
N(3) C(4) 1.48(2)
N(4) C(5) 1.326(19)
N(4) C(9) 1.33(2)
N(5) C(10) 1.52(2)
N(6) C(11) 1.46(2)
N(6) C(12) 1.47(2)
N(7) C(13) 1.52(2)
N(8) C(14) 1.33(2)
N(8) C(18) 1.34(2)
C(1) C(2) 1.43(3)
C(3) C(4) 1.39(3)
C(5) C(6) 1.37(2)
C(6) C(7) 1.41(2)
C(7) C(8) 1.41(2)
C(8) C(9) 1.36(2)
C(10) C(11) 1.46(2)
C(12) C(13) 1.49(2)
C(14) C(15) 1.37(2)
C(15) C(16) 1.39(2)
C(16) C(17) 1.41(2)
C(17) C(18) 1.35(2)
N(1) H(1) 0.920(13)
N(1) H(2) 0.920(13)
N(2) H(13) 0.930(15)
N(3) H(3) 0.920(14)
N(3) H(4) 0.920(14)
N(5) H(18) 0.920(13)
N(5) H(19) 0.920(13)
N(6) H(30) 0.930(15)
N(7) H(20) 0.920(14)
N(7) H(21) 0.920(14)
C(1) H(5) 0.990(18)
C(1) H(6) 0.990(19)
C(2) H(7) 0.99(4)
C(2) H(8) 0.99(3)
C(3) H(9) 0.99(5)
C(3) H(10) 0.99(3)
C(4) H(11) 0.99(2)
C(4) H(12) 0.99(2)
C(5) H(14) 0.950(14)
C(6) H(15) 0.950(16)
C(8) H(16) 0.950(16)
C(9) H(17) 0.950(15)
C(10) H(22) 0.990(19)
C(10) H(23) 0.99(2)
C(11) H(24) 0.99(2)
C(11) H(25) 0.99(2)
C(12) H(26) 0.99(2)
C(12) H(27) 0.99(3)
C(13) H(28) 0.99(2)
C(13) H(29) 0.990(19)
C(14) H(31) 0.950
C(15) H(32) 0.950
C(17) H(33) 0.950
C(18) H(34) 0.950

loop_
_geom_contact_atom_site_label_1
_geom_contact_atom_site_label_2
_geom_contact_distance
_geom_contact_site_symmetry_2
Pt(2) Br(1) 3.0114(16) .
Pt(2) Br(2) 2.9189(16) 55401
Br(1) Pt(2) 3.0114(16) .
Br(1) N(7) 3.521(15) .
Br(1) C(14) 3.515(16) .
Br(2) Pt(2) 2.9189(16) 55601
Br(2) N(5) 3.571(13) 55601
Br(2) N(6) 3.466(15) 55601
Br(2) N(7) 3.589(15) 55601
Br(3) O(1) 3.24(2) 55601
Br(3) O(2) 3.23(2) 66603
Br(3) N(3) 3.393(14) .
Br(3) N(7) 3.454(15) 55601
Br(4) N(1) 3.250(13) .
Br(4) N(5) 3.366(13) 55601
Br(5) N(1) 3.322(13) .
Br(5) N(5) 3.280(13) .
Br(6) O(1) 3.26(2) 56503
Br(6) O(2) 3.25(2) .
Br(6) N(3) 3.390(14) 55502
Br(6) N(7) 3.466(14) 55502
O(1) Br(3) 3.24(2) 55401
O(1) Br(6) 3.26(2) 56503
O(1) N(2) 2.90(3) 55404
O(1) C(2) 3.19(5) 55404
O(1) C(3) 3.21(5) 55404
O(1) C(11) 3.30(3) 55404
O(1) C(12) 3.13(4) 55404
O(2) Br(3) 3.23(2) 66603
O(2) Br(6) 3.25(2) .
O(2) N(2) 3.42(3) 56603
O(2) N(6) 2.94(3) 56503
O(2) C(2) 3.25(5) 56603
O(2) C(3) 3.21(5) 56603
O(2) C(11) 3.43(3) 56503
O(2) C(12) 3.40(3) 56503
N(1) Br(4) 3.250(13) .
N(1) Br(5) 3.322(13) .
N(2) O(1) 2.90(3) 45504
N(2) O(2) 3.42(3) 56603
N(3) Br(3) 3.393(14) .
N(3) Br(6) 3.390(14) 54502
N(5) Br(2) 3.571(13) 55401
N(5) Br(4) 3.366(13) 55401
N(5) Br(5) 3.280(13) .
N(6) Br(2) 3.466(15) 55401
N(6) O(2) 2.94(3) 56503
N(7) Br(1) 3.521(15) .
N(7) Br(2) 3.589(15) 55401
N(7) Br(3) 3.454(15) 55401
N(7) Br(6) 3.466(14) 54502
C(2) O(1) 3.19(5) 45504
C(2) O(2) 3.25(5) 56603
C(3) O(1) 3.21(5) 45504
C(3) O(2) 3.21(5) 56603
C(6) C(15) 2.95(2) 66603
C(6) C(16) 2.54(2) 66603
C(7) C(15) 2.51(2) 66603
C(7) C(16) 1.50(2) 66603
C(7) C(17) 2.54(2) 66603
C(8) C(16) 2.54(2) 66603
C(8) C(17) 2.99(2) 66603
C(11) O(1) 3.30(3) 45504
C(11) O(2) 3.43(3) 56503
C(12) O(1) 3.13(4) 45504
C(12) O(2) 3.40(3) 56503
C(14) Br(1) 3.515(16) .
C(15) C(6) 2.95(2) 66603
C(15) C(7) 2.51(2) 66603
C(16) C(6) 2.54(2) 66603
C(16) C(7) 1.50(2) 66603
C(16) C(8) 2.54(2) 66603
C(17) C(7) 2.54(2) 66603
C(17) C(8) 2.99(2) 66603
Br(1) H(18) 3.4180(15) .
Br(1) H(21) 3.1454(15) .
Br(1) H(24) 3.1417(15) .
Br(1) H(27) 3.0493(16) .
Br(1) H(31) 2.979 .
Br(2) H(19) 3.2786(16) 55601
Br(2) H(20) 3.2967(15) 55601
Br(2) H(30) 2.9271(16) 55601
Br(2) H(34) 3.032 55601
Br(3) H(4) 2.541(2) .
Br(3) H(7) 3.265(2) 65501
Br(3) H(10) 3.389(2) 55504
Br(3) H(12) 3.151(2) .
Br(3) H(20) 2.615(2) 55601
Br(3) H(23) 3.292(2) 65601
Br(3) H(25) 3.3036(19) 65601
Br(3) H(28) 3.219(2) 55601
Br(4) H(1) 2.3611(18) .
Br(4) H(5) 3.2457(18) .
Br(4) H(16) 2.8488(18) 56703
Br(4) H(17) 3.0939(19) .
Br(4) H(19) 2.5069(17) 55601
Br(4) H(23) 3.2514(19) 55601
Br(4) H(33) 2.868 45601
Br(5) H(2) 2.4566(19) .
Br(5) H(6) 3.172(2) .
Br(5) H(15) 2.790(2) 45501
Br(5) H(18) 2.4035(19) .
Br(5) H(22) 3.249(2) .
Br(5) H(31) 3.290 .
Br(5) H(32) 2.805 56603
Br(6) H(3) 2.534(2) 55502
Br(6) H(6) 3.259(2) 45502
Br(6) H(8) 3.0526(19) 45502
Br(6) H(9) 3.445(2) 56603
Br(6) H(11) 3.176(2) 55502
Br(6) H(14) 3.585(2) 55502
Br(6) H(21) 2.627(2) 55502
Br(6) H(24) 3.473(2) 45502
Br(6) H(29) 3.210(2) 55502
O(1) H(6) 3.56(2) 55404
O(1) H(8) 2.63(2) 55404
O(1) H(10) 2.63(2) 55404
O(1) H(12) 2.94(2) 55401
O(1) H(13) 2.11(2) 55404
O(1) H(24) 2.61(2) 55404
O(1) H(25) 3.33(2) 55404
O(1) H(26) 3.20(2) 55404
O(1) H(27) 2.35(2) 55404
O(1) H(28) 2.89(2) .
O(2) H(7) 2.44(2) 56603
O(2) H(8) 3.53(2) 56603
O(2) H(9) 2.36(2) 56603
O(2) H(10) 3.52(2) 56603
O(2) H(11) 2.88(2) 55502
O(2) H(23) 3.47(2) 56503
O(2) H(25) 3.04(2) 56503
O(2) H(26) 2.98(2) 56503
O(2) H(28) 3.50(2) 56503
O(2) H(29) 3.01(2) 55502
O(2) H(30) 2.11(2) 56503
C(1) H(15) 3.436(18) 45501
C(2) H(29) 3.59(2) 45504
C(3) H(29) 3.21(2) 45504
C(4) H(25) 3.561(18) 55504
C(4) H(26) 3.116(18) 55504
C(5) H(5) 3.313(14) 65501
C(6) H(5) 3.230(17) 65501
C(6) H(6) 3.599(17) 65501
C(6) H(32) 2.634 66603
C(7) H(32) 2.682 66603
C(7) H(33) 2.721 66603
C(8) H(33) 2.697 66603
C(10) H(33) 3.555 45501
C(12) H(12) 3.31(2) 45404
C(13) H(8) 3.551(18) 55404
C(13) H(10) 3.227(18) 55404
C(15) H(15) 2.654(16) 66603
C(16) H(15) 2.718(16) 66603
C(16) H(16) 2.712(15) 66603
C(17) H(16) 2.687(16) 66603
C(17) H(22) 3.140(17) 65501
C(18) H(22) 3.243(15) 65501
H(1) Br(4) 2.3611(18) .
H(2) Br(5) 2.4566(19) .
H(2) H(15) 3.270 45501
H(2) H(32) 3.433 56603
H(3) Br(6) 2.534(2) 54502
H(3) H(5) 3.599 65501
H(3) H(8) 3.587 65501
H(3) H(26) 3.598 55504
H(4) Br(3) 2.541(2) .
H(4) H(5) 3.549 65501
H(5) Br(4) 3.2457(18) .
H(5) C(5) 3.313(14) 45501
H(5) C(6) 3.230(17) 45501
H(5) H(3) 3.599 45501
H(5) H(4) 3.549 45501
H(5) H(14) 3.204 45501
H(5) H(15) 3.083 45501
H(6) Br(5) 3.172(2) .
H(6) Br(6) 3.259(2) 44502
H(6) O(1) 3.56(2) 45504
H(6) C(6) 3.599(17) 45501
H(6) H(14) 3.179 45501
H(6) H(15) 3.126 45501
H(6) H(24) 3.371 .
H(7) Br(3) 3.265(2) 45501
H(7) O(2) 2.44(2) 56603
H(7) H(23) 3.481 55601
H(7) H(29) 3.463 45504
H(7) H(30) 3.542 55601
H(8) Br(6) 3.0526(19) 44502
H(8) O(1) 2.63(2) 45504
H(8) O(2) 3.53(2) 56603
H(8) C(13) 3.551(18) 45504
H(8) H(3) 3.587 45501
H(8) H(26) 3.496 45504
H(8) H(28) 3.230 45504
H(8) H(29) 3.069 45504
H(9) Br(6) 3.445(2) 56603
H(9) O(2) 2.36(2) 56603
H(9) H(29) 3.014 45504
H(9) H(30) 3.529 55601
H(10) Br(3) 3.389(2) 45404
H(10) O(1) 2.63(2) 45504
H(10) O(2) 3.52(2) 56603
H(10) C(13) 3.227(18) 45504
H(10) H(25) 3.407 55504
H(10) H(28) 3.045 45504
H(10) H(29) 2.600 45504
H(11) Br(6) 3.176(2) 54502
H(11) O(2) 2.88(2) 54502
H(11) H(25) 3.237 55504
H(11) H(26) 2.877 55504
H(11) H(27) 3.594 .
H(12) Br(3) 3.151(2) .
H(12) O(1) 2.94(2) 55601
H(12) C(12) 3.31(2) 55504
H(12) H(25) 3.094 55504
H(12) H(26) 2.531 55504
H(12) H(27) 3.333 55504
H(13) O(1) 2.11(2) 45504
H(13) H(24) 3.461 .
H(13) H(27) 3.304 .
H(14) Br(6) 3.585(2) 54502
H(14) H(5) 3.204 65501
H(14) H(6) 3.179 65501
H(14) H(31) 3.597 .
H(15) Br(5) 2.790(2) 65501
H(15) C(1) 3.436(18) 65501
H(15) C(15) 2.654(16) 66603
H(15) C(16) 2.718(16) 66603
H(15) H(2) 3.270 65501
H(15) H(5) 3.083 65501
H(15) H(6) 3.126 65501
H(15) H(32) 3.549 .
H(15) H(32) 2.064 66603
H(16) Br(4) 2.8488(18) 56703
H(16) C(16) 2.712(15) 66603
H(16) C(17) 2.687(16) 66603
H(16) H(18) 3.408 56603
H(16) H(19) 3.134 56603
H(16) H(33) 2.132 66603
H(17) Br(4) 3.0939(19) .
H(18) Br(1) 3.4180(15) .
H(18) Br(5) 2.4035(19) .
H(18) H(16) 3.408 56603
H(19) Br(2) 3.2786(16) 55401
H(19) Br(4) 2.5069(17) 55401
H(19) H(16) 3.134 56603
H(19) H(33) 3.420 45501
H(20) Br(2) 3.2967(15) 55401
H(20) Br(3) 2.615(2) 55401
H(20) H(22) 3.528 65501
H(20) H(25) 3.550 65501
H(21) Br(1) 3.1454(15) .
H(21) Br(6) 2.627(2) 54502
H(22) Br(5) 3.249(2) .
H(22) C(17) 3.140(17) 45501
H(22) C(18) 3.243(15) 45501
H(22) H(20) 3.528 45501
H(22) H(33) 3.066 45501
H(22) H(34) 3.195 45501
H(23) Br(3) 3.292(2) 45401
H(23) Br(4) 3.2514(19) 55401
H(23) O(2) 3.47(2) 56503
H(23) H(7) 3.481 55401
H(23) H(33) 3.376 45501
H(23) H(34) 3.429 45501
H(24) Br(1) 3.1417(15) .
H(24) Br(6) 3.473(2) 44502
H(24) O(1) 2.61(2) 45504
H(24) H(6) 3.371 .
H(24) H(13) 3.461 .
H(25) Br(3) 3.3036(19) 45401
H(25) O(1) 3.33(2) 45504
H(25) O(2) 3.04(2) 56503
H(25) C(4) 3.561(18) 45404
H(25) H(10) 3.407 45404
H(25) H(11) 3.237 45404
H(25) H(12) 3.094 45404
H(25) H(20) 3.550 45501
H(26) O(1) 3.20(3) 45504
H(26) O(2) 2.98(2) 56503
H(26) C(4) 3.116(18) 45404
H(26) H(3) 3.598 45404
H(26) H(8) 3.496 55404
H(26) H(11) 2.877 45404
H(26) H(12) 2.531 45404
H(27) Br(1) 3.0493(16) .
H(27) O(1) 2.35(2) 45504
H(27) H(11) 3.594 .
H(27) H(12) 3.333 45404
H(27) H(13) 3.304 .
H(28) Br(3) 3.219(2) 55401
H(28) O(1) 2.89(2) .
H(28) O(2) 3.50(2) 56503
H(28) H(8) 3.230 55404
H(28) H(10) 3.045 55404
H(29) Br(6) 3.210(2) 54502
H(29) O(2) 3.01(2) 54502
H(29) C(2) 3.59(2) 55404
H(29) C(3) 3.21(2) 55404
H(29) H(7) 3.463 55404
H(29) H(8) 3.069 55404
H(29) H(9) 3.014 55404
H(29) H(10) 2.600 55404
H(30) Br(2) 2.9271(16) 55401
H(30) O(2) 2.11(2) 56503
H(30) H(7) 3.542 55401
H(30) H(9) 3.529 55401
H(31) Br(1) 2.979 .
H(31) Br(5) 3.290 .
H(31) H(14) 3.597 .
H(32) Br(5) 2.805 56603
H(32) C(6) 2.634 66603
H(32) C(7) 2.682 66603
H(32) H(2) 3.433 56603
H(32) H(15) 3.549 .
H(32) H(15) 2.064 66603
H(33) Br(4) 2.868 65401
H(33) C(7) 2.721 66603
H(33) C(8) 2.697 66603
H(33) C(10) 3.555 65501
H(33) H(16) 2.132 66603
H(33) H(19) 3.420 65501
H(33) H(22) 3.066 65501
H(33) H(23) 3.376 65501
H(34) Br(2) 3.032 55401
H(34) H(22) 3.195 65501
H(34) H(23) 3.429 65501

loop_
_geom_torsion_atom_site_label_1
_geom_torsion_atom_site_label_2
_geom_torsion_atom_site_label_3
_geom_torsion_atom_site_label_4
_geom_torsion
_geom_torsion_site_symmetry_1
_geom_torsion_site_symmetry_3
_geom_torsion_site_symmetry_4
Br(1) Pt(1) Br(2) Pt(2) 148.9(14) . . 55601
Br(1) Pt(1) N(1) C(1) 88.2(10) . . .
Br(1) Pt(1) N(2) C(2) -103(2) . . .
Br(1) Pt(1) N(2) C(3) 102(2) . . .
Br(1) Pt(1) N(3) C(4) -89.6(11) . . .
Br(1) Pt(1) N(4) C(5) -45.3(11) . . .
Br(1) Pt(1) N(4) C(9) 137.3(11) . . .
Br(2) Pt(1) N(1) C(1) -91.1(10) . . .
N(1) Pt(1) Br(2) Pt(2) -51.7(14) . . 55601
Br(2) Pt(1) N(2) C(2) 79(2) . . .
Br(2) Pt(1) N(2) C(3) -76(2) . . .
N(2) Pt(1) Br(2) Pt(2) -136.1(14) . . 55601
Br(2) Pt(1) N(3) C(4) 90.0(11) . . .
N(3) Pt(1) Br(2) Pt(2) 139.6(14) . . 55601
Br(2) Pt(1) N(4) C(5) 132.9(11) . . .
Br(2) Pt(1) N(4) C(9) -44.5(11) . . .
N(4) Pt(1) Br(2) Pt(2) 43.3(14) . . 55601
N(1) Pt(1) N(2) C(2) -13(2) . . .
N(1) Pt(1) N(2) C(3) -168(2) . . .
N(2) Pt(1) N(1) C(1) -1.4(11) . . .
N(1) Pt(1) N(3) C(4) 1(3) . . .
N(3) Pt(1) N(1) C(1) -2(3) . . .
N(1) Pt(1) N(4) C(5) -135.4(11) . . .
N(1) Pt(1) N(4) C(9) 47.2(12) . . .
N(4) Pt(1) N(1) C(1) 179.4(8) . . .
N(2) Pt(1) N(3) C(4) 0.0(11) . . .
N(3) Pt(1) N(2) C(2) 167(2) . . .
N(3) Pt(1) N(2) C(3) 12(2) . . .
N(2) Pt(1) N(4) C(5) 169(30) . . .
N(2) Pt(1) N(4) C(9) -8(28) . . .
N(4) Pt(1) N(2) C(2) 43(31) . . .
N(4) Pt(1) N(2) C(3) -112(30) . . .
N(3) Pt(1) N(4) C(5) 44.9(12) . . .
N(3) Pt(1) N(4) C(9) -132.5(11) . . .
N(4) Pt(1) N(3) C(4) 179.2(12) . . .
Br(2) Pt(2) N(5) C(10) 85.6(10) 55401 . .
N(5) Pt(2) Br(2) Pt(1) 50.4(14) . 55401 55401
Br(2) Pt(2) N(6) C(11) -112.2(12) 55401 . .
Br(2) Pt(2) N(6) C(12) 112.3(14) 55401 . .
N(6) Pt(2) Br(2) Pt(1) 135.4(14) . 55401 55401
Br(2) Pt(2) N(7) C(13) -86.1(11) 55401 . .
N(7) Pt(2) Br(2) Pt(1) -139.7(14) . 55401 55401
Br(2) Pt(2) N(8) C(14) 146.3(11) 55401 . .
Br(2) Pt(2) N(8) C(18) -39.3(11) 55401 . .
N(8) Pt(2) Br(2) Pt(1) -44.0(14) . 55401 55401
N(5) Pt(2) N(6) C(11) -21.9(12) . . .
N(5) Pt(2) N(6) C(12) -157.5(15) . . .
N(6) Pt(2) N(5) C(10) -1.5(11) . . .
N(5) Pt(2) N(7) C(13) 7(3) . . .
N(7) Pt(2) N(5) C(10) -8(3) . . .
N(5) Pt(2) N(8) C(14) 56.0(12) . . .
N(5) Pt(2) N(8) C(18) -129.6(11) . . .
N(8) Pt(2) N(5) C(10) 179.3(8) . . .
N(6) Pt(2) N(7) C(13) 0.9(11) . . .
N(7) Pt(2) N(6) C(11) 157.0(13) . . .
N(7) Pt(2) N(6) C(12) 21.4(15) . . .
N(6) Pt(2) N(8) C(14) 4(18) . . .
N(6) Pt(2) N(8) C(18) 178(26) . . .
N(8) Pt(2) N(6) C(11) 30(30) . . .
N(8) Pt(2) N(6) C(12) -105(29) . . .
N(7) Pt(2) N(8) C(14) -122.8(12) . . .
N(7) Pt(2) N(8) C(18) 51.7(12) . . .
N(8) Pt(2) N(7) C(13) -180.0(10) . . .
Pt(1) N(1) C(1) C(2) 15(2) . . .
Pt(1) N(2) C(2) C(1) 26(3) . . .
Pt(1) N(2) C(3) C(4) -24(4) . . .
C(2) N(2) C(3) C(4) -170(3) . . .
C(3) N(2) C(2) C(1) 172(3) . . .
Pt(1) N(3) C(4) C(3) -13(3) . . .
Pt(1) N(4) C(5) C(6) -174.2(12) . . .
Pt(1) N(4) C(9) C(8) 174.1(12) . . .
C(5) N(4) C(9) C(8) -3(2) . . .
C(9) N(4) C(5) C(6) 3(2) . . .
Pt(2) N(5) C(10) C(11) 25.1(18) . . .
Pt(2) N(6) C(11) C(10) 42.6(18) . . .
Pt(2) N(6) C(12) C(13) -40(2) . . .
C(11) N(6) C(12) C(13) -167.2(18) . . .
C(12) N(6) C(11) C(10) 170.3(18) . . .
Pt(2) N(7) C(13) C(12) -23(2) . . .
Pt(2) N(8) C(14) C(15) 174.3(12) . . .
Pt(2) N(8) C(18) C(17) -175.3(12) . . .
C(14) N(8) C(18) C(17) -1(2) . . .
C(18) N(8) C(14) C(15) -0.3(16) . . .
N(1) C(1) C(2) N(2) -29(4) . . .
N(2) C(3) C(4) N(3) 26(4) . . .
N(4) C(5) C(6) C(7) 0.4(18) . . .
C(5) C(6) C(7) C(8) -4(2) . . .
C(5) C(6) C(7) C(16) -179.2(14) . . 66603
C(6) C(7) C(8) C(9) 4(2) . . .
C(6) C(7) C(16) C(15) 3(2) . 66603 66603
C(6) C(7) C(16) C(17) -172.4(15) . 66603 66603
C(8) C(7) C(16) C(15) -172.3(15) . 66603 66603
C(8) C(7) C(16) C(17) 12(2) . 66603 66603
C(16) C(7) C(8) C(9) 179.1(14) 66603 . .
C(7) C(8) C(9) N(4) -0(2) . . .
N(5) C(10) C(11) N(6) -46(2) . . .
N(6) C(12) C(13) N(7) 42(2) . . .
N(8) C(14) C(15) C(16) -0.6(19) . . .
C(14) C(15) C(16) C(7) 177.8(14) . . 66603
C(14) C(15) C(16) C(17) 2(2) . . .
C(7) C(16) C(17) C(18) -178.6(14) 66603 . .
C(15) C(16) C(17) C(18) -3(2) . . .
C(16) C(17) C(18) N(8) 2(2) . . .
